data_2017304
loop_
_publ_author_name
'Blanco, Maria C.'
'Palma, Alirio'
'Bahsas, Ali'
'Cobo, Justo'
'Glidewell, Christopher'

_publ_section_title
;
 Different hydrogen-bonded structures in three 2-thienyl-substituted
 tetrahydro-1,4-epoxy-1-benzazepines
;
_journal_coeditor_code GG3212
_journal_issue 9
_journal_name_full 'Acta Crystallographica Section C'
_journal_page_first o487
_journal_page_last o491
_journal_paper_doi 10.1107/S0108270109031199
_journal_volume 65
_journal_year 2009
_chemical_formula_iupac 'C15 H15 N O S'
_chemical_formula_moiety 'C15 H15 N O S'
_chemical_formula_sum 'C15 H15 N O S'
_chemical_formula_weight 257.34
_chemical_name_systematic
;
(2<i>RS</i>,4<i>SR</i>)-2-<i>exo</i>-(5-methyl-2-thienyl)-2,3,4,5-
tetrahydro-1<i>H</i>-1,4-epoxy-1-benzazepine
;
_space_group_IT_number 61
_symmetry_cell_setting orthorhombic
_symmetry_space_group_name_Hall '-P 2ac 2ab'
_symmetry_space_group_name_H-M 'P b c a'
_atom_sites_solution_hydrogens geom
_atom_sites_solution_primary direct
_atom_sites_solution_secondary difmap
_cell_angle_alpha 90.00
_cell_angle_beta 90.00
_cell_angle_gamma 90.00
_cell_formula_units_Z 8
_cell_length_a 8.3789(12)
_cell_length_b 9.6964(14)
_cell_length_c 30.952(4)
_cell_measurement_reflns_used 2874
_cell_measurement_temperature 120(2)
_cell_measurement_theta_max 27.49
_cell_measurement_theta_min 2.76
_cell_volume 2514.7(6)
_computing_cell_refinement 'DIRAX/LSQ (Duisenberg <i>et al.</i>,  2000)'
_computing_data_collection 'COLLECT (Nonius, 1999)'
_computing_data_reduction 'EVALCCD (Duisenberg <i>et al.</i>,  2003)'
_computing_molecular_graphics 'PLATON (Spek, 2009)'
_computing_publication_material
;
SHELXL97 (Sheldrick, 2008) and PLATON (Spek, 2009)
;
_computing_structure_refinement 'SHELXL97 (Sheldrick, 2008)'
_computing_structure_solution 'SIR2004 (Burla <i>et al.</i>,  2005)'
_diffrn_ambient_temperature 120(2)
_diffrn_detector_area_resol_mean 9.091
_diffrn_measured_fraction_theta_full 0.998
_diffrn_measured_fraction_theta_max 0.992
_diffrn_measurement_device_type 'Bruker Nonius KappaCCD area-detector'
_diffrn_measurement_method '\f and \w scans'
_diffrn_radiation_monochromator graphite
_diffrn_radiation_source 'Bruker Nonius FR591 rotating anode'
_diffrn_radiation_type 'Mo K\a'
_diffrn_radiation_wavelength 0.71073
_diffrn_reflns_av_R_equivalents 0.0784
_diffrn_reflns_av_sigmaI/netI 0.0664
_diffrn_reflns_limit_h_max 10
_diffrn_reflns_limit_h_min -10
_diffrn_reflns_limit_k_max 12
_diffrn_reflns_limit_k_min -11
_diffrn_reflns_limit_l_max 40
_diffrn_reflns_limit_l_min -40
_diffrn_reflns_number 21293
_diffrn_reflns_theta_full 25.24
_diffrn_reflns_theta_max 27.49
_diffrn_reflns_theta_min 2.76
_diffrn_standards_decay_% 0
_diffrn_standards_interval_count 0
_diffrn_standards_interval_time 0
_diffrn_standards_number 0
_exptl_absorpt_coefficient_mu 0.244
_exptl_absorpt_correction_T_max 0.988
_exptl_absorpt_correction_T_min 0.916
_exptl_absorpt_correction_type multi-scan
_exptl_absorpt_process_details '(SADABS; Sheldrick, 2003)'
_exptl_crystal_colour colourless
_exptl_crystal_density_diffrn 1.359
_exptl_crystal_density_method 'not measured'
_exptl_crystal_description lath
_exptl_crystal_F_000 1088
_exptl_crystal_size_max 0.42
_exptl_crystal_size_mid 0.10
_exptl_crystal_size_min 0.05
_refine_diff_density_max 0.351
_refine_diff_density_min -0.351
_refine_ls_extinction_method none
_refine_ls_goodness_of_fit_ref 1.064
_refine_ls_hydrogen_treatment constr
_refine_ls_matrix_type full
_refine_ls_number_parameters 164
_refine_ls_number_reflns 2874
_refine_ls_number_restraints 0
_refine_ls_restrained_S_all 1.064
_refine_ls_R_factor_all 0.1127
_refine_ls_R_factor_gt 0.0503
_refine_ls_shift/su_max 0.001
_refine_ls_shift/su_mean 0.000
_refine_ls_structure_factor_coef Fsqd
_refine_ls_weighting_details 'w = 1/[\s^2^(Fo^2^)+(0.0426P)^2^+1.7346P] where P=(Fo^2^+2Fc^2^)/3'
_refine_ls_weighting_scheme calc
_refine_ls_wR_factor_gt 0.0964
_refine_ls_wR_factor_ref 0.1213
_reflns_number_gt 1730
_reflns_number_total 2874
_reflns_threshold_expression I>2\s(I)
_cod_data_source_file gg3212.cif
_cod_data_source_block II
_cod_database_code 2017304
_cod_database_fobs_code 2017304

loop_
_symmetry_equiv_pos_as_xyz
'x, y, z'
'-x+1/2, -y, z+1/2'
'x+1/2, -y+1/2, -z'
'-x, y+1/2, -z+1/2'
'-x, -y, -z'
'x-1/2, y, -z-1/2'
'-x-1/2, y-1/2, z'
'x, -y-1/2, z-1/2'

loop_
_atom_site_type_symbol
_atom_site_label
_atom_site_fract_x
_atom_site_fract_y
_atom_site_fract_z
_atom_site_U_iso_or_equiv
_atom_site_adp_type
_atom_site_calc_flag
_atom_site_refinement_flags
_atom_site_occupancy
_atom_site_disorder_assembly
_atom_site_disorder_group
N N1 0.5597(2) 0.38687(19) 0.64474(6) 0.0213(5) Uani d . 1 . .
C C2 0.7087(3) 0.4320(2) 0.62350(7) 0.0214(6) Uani d . 1 . .
H H2 0.6873 0.5194 0.6074 0.026 Uiso calc R 1 . .
C C3 0.8249(3) 0.4627(3) 0.66044(8) 0.0248(6) Uani d . 1 . .
H H3A 0.9267 0.4124 0.6566 0.030 Uiso calc R 1 . .
H H3B 0.8473 0.5627 0.6626 0.030 Uiso calc R 1 . .
C C4 0.7354(3) 0.4112(2) 0.69995(7) 0.0224(6) Uani d . 1 . .
H H4 0.8097 0.3624 0.7201 0.027 Uiso calc R 1 . .
C C5 0.6453(3) 0.5224(3) 0.72346(7) 0.0247(6) Uani d . 1 . .
H H5A 0.6059 0.4861 0.7514 0.030 Uiso calc R 1 . .
H H5B 0.7177 0.6007 0.7296 0.030 Uiso calc R 1 . .
C C5A 0.5079(3) 0.5713(2) 0.69704(7) 0.0205(5) Uani d . 1 . .
C C6 0.4156(3) 0.6832(2) 0.70913(8) 0.0253(6) Uani d . 1 . .
H H6 0.4401 0.7311 0.7351 0.030 Uiso calc R 1 . .
C C7 0.2893(3) 0.7261(3) 0.68428(8) 0.0291(6) Uani d . 1 . .
H H7 0.2272 0.8030 0.6931 0.035 Uiso calc R 1 . .
C C8 0.2524(3) 0.6579(3) 0.64653(8) 0.0305(6) Uani d . 1 . .
H H8 0.1652 0.6877 0.6293 0.037 Uiso calc R 1 . .
C C9 0.3426(3) 0.5464(3) 0.63405(8) 0.0257(6) Uani d . 1 . .
H H9 0.3179 0.4989 0.6081 0.031 Uiso calc R 1 . .
C C9A 0.4687(3) 0.5037(2) 0.65915(8) 0.0216(5) Uani d . 1 . .
O O14 0.61991(19) 0.31636(16) 0.68256(5) 0.0230(4) Uani d . 1 . .
S S21 0.62791(8) 0.23531(7) 0.562064(19) 0.02638(19) Uani d . 1 . .
C C22 0.7644(3) 0.3255(2) 0.59239(7) 0.0231(6) Uani d . 1 . .
C C23 0.9144(3) 0.2958(3) 0.57941(8) 0.0271(6) Uani d . 1 . .
H H23 1.0069 0.3347 0.5923 0.033 Uiso calc R 1 . .
C C24 0.9198(3) 0.2011(3) 0.54472(8) 0.0305(7) Uani d . 1 . .
H H24 1.0166 0.1699 0.5321 0.037 Uiso calc R 1 . .
C C25 0.7746(3) 0.1590(3) 0.53127(8) 0.0268(6) Uani d . 1 . .
C C26 0.7350(4) 0.0578(3) 0.49695(8) 0.0360(7) Uani d . 1 . .
H H26A 0.8242 0.0514 0.4765 0.054 Uiso calc R 1 . .
H H26B 0.6389 0.0880 0.4816 0.054 Uiso calc R 1 . .
H H26C 0.7159 -0.0327 0.5100 0.054 Uiso calc R 1 . .

loop_
_atom_site_aniso_label
_atom_site_aniso_U_11
_atom_site_aniso_U_22
_atom_site_aniso_U_33
_atom_site_aniso_U_12
_atom_site_aniso_U_13
_atom_site_aniso_U_23
N1 0.0238(11) 0.0185(11) 0.0216(10) 0.0013(9) 0.0007(9) 0.0021(9)
C2 0.0216(13) 0.0179(13) 0.0247(12) -0.0012(11) 0.0030(10) 0.0023(10)
C3 0.0242(13) 0.0227(14) 0.0276(13) -0.0004(12) 0.0006(11) -0.0007(11)
C4 0.0199(12) 0.0219(13) 0.0253(12) -0.0008(12) -0.0038(11) 0.0016(11)
C5 0.0283(14) 0.0233(14) 0.0226(12) -0.0025(12) -0.0029(11) -0.0016(10)
C5A 0.0200(12) 0.0174(12) 0.0241(13) -0.0021(11) 0.0027(10) 0.0021(10)
C6 0.0274(14) 0.0204(13) 0.0282(13) -0.0016(12) 0.0082(11) 0.0000(11)
C7 0.0287(15) 0.0229(14) 0.0358(14) 0.0048(12) 0.0091(12) 0.0054(12)
C8 0.0223(13) 0.0371(16) 0.0322(14) 0.0071(13) 0.0024(12) 0.0076(13)
C9 0.0230(13) 0.0303(15) 0.0238(13) 0.0018(12) 0.0005(11) 0.0039(11)
C9A 0.0224(13) 0.0185(13) 0.0240(13) -0.0005(11) 0.0042(11) 0.0028(11)
O14 0.0276(9) 0.0164(8) 0.0250(9) -0.0008(8) -0.0010(8) 0.0039(7)
S21 0.0287(4) 0.0268(4) 0.0236(3) 0.0033(3) -0.0002(3) -0.0016(3)
C22 0.0286(14) 0.0188(13) 0.0219(12) 0.0016(12) 0.0024(11) 0.0050(10)
C23 0.0288(15) 0.0251(14) 0.0275(13) 0.0000(12) 0.0034(12) 0.0025(11)
C24 0.0333(16) 0.0284(15) 0.0298(14) 0.0073(13) 0.0094(12) 0.0057(12)
C25 0.0358(16) 0.0217(14) 0.0229(12) 0.0082(13) 0.0043(12) 0.0057(11)
C26 0.0511(18) 0.0316(15) 0.0254(13) 0.0092(15) 0.0017(13) -0.0014(12)

loop_
_atom_type_symbol
_atom_type_description
_atom_type_scat_dispersion_real
_atom_type_scat_dispersion_imag
_atom_type_scat_source
C C 0.0033 0.0016 'International Tables Vol C Tables 4.2.6.8 and 6.1.1.4'
H H 0.0000 0.0000 'International Tables Vol C Tables 4.2.6.8 and 6.1.1.4'
N N 0.0061 0.0033 'International Tables Vol C Tables 4.2.6.8 and 6.1.1.4'
O O 0.0106 0.0060 'International Tables Vol C Tables 4.2.6.8 and 6.1.1.4'
S S 0.1246 0.1234 'International Tables Vol C Tables 4.2.6.8 and 6.1.1.4'

loop_
_geom_angle_atom_site_label_1
_geom_angle_atom_site_label_2
_geom_angle_atom_site_label_3
_geom_angle_site_symmetry_1
_geom_angle_site_symmetry_3
_geom_angle
_geom_angle_publ_flag
C9A N1 O14 . . 107.86(17) ?
C9A N1 C2 . . 110.68(18) ?
O14 N1 C2 . . 101.83(16) ?
N1 C2 C22 . . 110.36(19) ?
N1 C2 C3 . . 105.25(18) ?
C22 C2 C3 . . 114.8(2) ?
N1 C2 H2 . . 108.8 ?
C22 C2 H2 . . 108.8 ?
C3 C2 H2 . . 108.8 ?
C4 C3 C2 . . 102.88(19) ?
C4 C3 H3A . . 111.2 ?
C2 C3 H3A . . 111.2 ?
C4 C3 H3B . . 111.2 ?
C2 C3 H3B . . 111.2 ?
H3A C3 H3B . . 109.1 ?
O14 C4 C5 . . 107.56(19) ?
O14 C4 C3 . . 103.95(18) ?
C5 C4 C3 . . 113.7(2) ?
O14 C4 H4 . . 110.5 ?
C5 C4 H4 . . 110.5 ?
C3 C4 H4 . . 110.5 ?
C5A C5 C4 . . 110.52(19) ?
C5A C5 H5A . . 109.5 ?
C4 C5 H5A . . 109.5 ?
C5A C5 H5B . . 109.5 ?
C4 C5 H5B . . 109.5 ?
H5A C5 H5B . . 108.1 ?
C9A C5A C6 . . 118.0(2) ?
C9A C5A C5 . . 119.8(2) ?
C6 C5A C5 . . 122.2(2) ?
C7 C6 C5A . . 121.1(2) ?
C7 C6 H6 . . 119.4 ?
C5A C6 H6 . . 119.4 ?
C6 C7 C8 . . 120.2(2) ?
C6 C7 H7 . . 119.9 ?
C8 C7 H7 . . 119.9 ?
C9 C8 C7 . . 119.5(2) ?
C9 C8 H8 . . 120.3 ?
C7 C8 H8 . . 120.3 ?
C8 C9 C9A . . 120.0(2) ?
C8 C9 H9 . . 120.0 ?
C9A C9 H9 . . 120.0 ?
C9 C9A C5A . . 121.2(2) ?
C9 C9A N1 . . 118.0(2) ?
C5A C9A N1 . . 120.8(2) ?
C4 O14 N1 . . 103.62(16) ?
C22 S21 C25 . . 92.63(13) ?
C23 C22 C2 . . 129.3(2) ?
C23 C22 S21 . . 110.39(19) ?
C2 C22 S21 . . 119.87(19) ?
C22 C23 C24 . . 113.2(2) ?
C22 C23 H23 . . 123.4 ?
C24 C23 H23 . . 123.4 ?
C25 C24 C23 . . 113.7(2) ?
C25 C24 H24 . . 123.2 ?
C23 C24 H24 . . 123.2 ?
C24 C25 C26 . . 128.5(2) ?
C24 C25 S21 . . 110.05(19) ?
C26 C25 S21 . . 121.4(2) ?
C25 C26 H26A . . 109.5 ?
C25 C26 H26B . . 109.5 ?
H26A C26 H26B . . 109.5 ?
C25 C26 H26C . . 109.5 ?
H26A C26 H26C . . 109.5 ?
H26B C26 H26C . . 109.5 ?

loop_
_geom_bond_atom_site_label_1
_geom_bond_atom_site_label_2
_geom_bond_site_symmetry_2
_geom_bond_distance
_geom_bond_publ_flag
N1 C9A . 1.436(3) ?
N1 O14 . 1.446(2) ?
N1 C2 . 1.477(3) ?
C2 C22 . 1.487(3) ?
C2 C3 . 1.531(3) ?
C2 H2 . 1.0000 ?
C3 C4 . 1.519(3) ?
C3 H3A . 0.9900 ?
C3 H3B . 0.9900 ?
C4 O14 . 1.439(3) ?
C4 C5 . 1.504(3) ?
C4 H4 . 1.0000 ?
C5 C5A . 1.490(3) ?
C5 H5A . 0.9900 ?
C5 H5B . 0.9900 ?
C5A C9A . 1.383(3) ?
C5A C6 . 1.383(3) ?
C6 C7 . 1.373(3) ?
C6 H6 . 0.9500 ?
C7 C8 . 1.378(3) ?
C7 H7 . 0.9500 ?
C8 C9 . 1.375(3) ?
C8 H8 . 0.9500 ?
C9 C9A . 1.375(3) ?
C9 H9 . 0.9500 ?
S21 C22 . 1.719(3) ?
S21 C25 . 1.722(3) ?
C22 C23 . 1.350(3) ?
C23 C24 . 1.414(4) ?
C23 H23 . 0.9500 ?
C24 C25 . 1.349(4) ?
C24 H24 . 0.9500 ?
C25 C26 . 1.484(3) ?
C26 H26A . 0.9800 ?
C26 H26B . 0.9800 ?
C26 H26C . 0.9800 ?

loop_
_geom_hbond_atom_site_label_D
_geom_hbond_atom_site_label_H
_geom_hbond_atom_site_label_A
_geom_hbond_site_symmetry_A
_geom_hbond_distance_DH
_geom_hbond_distance_HA
_geom_hbond_distance_DA
_geom_hbond_angle_DHA
_geom_hbond_publ_flag
C2 H2 Cg1 7_765 1.00 2.59 3.570(2) 167 no
C3 H3B O14 7_765 0.99 2.55 3.527(3) 169 no

loop_
_geom_torsion_atom_site_label_1
_geom_torsion_atom_site_label_2
_geom_torsion_atom_site_label_3
_geom_torsion_atom_site_label_4
_geom_torsion_site_symmetry_1
_geom_torsion_site_symmetry_2
_geom_torsion_site_symmetry_3
_geom_torsion_site_symmetry_4
_geom_torsion
_geom_torsion_publ_flag
C9A N1 C2 C22 . . . . -154.6(2) ?
O14 N1 C2 C22 . . . . 90.9(2) ?
C9A N1 C2 C3 . . . . 81.0(2) ?
O14 N1 C2 C3 . . . . -33.4(2) ?
N1 C2 C3 C4 . . . . 7.9(2) ?
C22 C2 C3 C4 . . . . -113.6(2) ?
C2 C3 C4 O14 . . . . 20.7(2) ?
C2 C3 C4 C5 . . . . -95.9(2) ?
O14 C4 C5 C5A . . . . -45.4(2) ?
C3 C4 C5 C5A . . . . 69.1(3) ?
C4 C5 C5A C9A . . . . 7.3(3) ?
C4 C5 C5A C6 . . . . -173.0(2) ?
C9A C5A C6 C7 . . . . -0.2(3) ?
C5 C5A C6 C7 . . . . -179.8(2) ?
C5A C6 C7 C8 . . . . -0.1(4) ?
C6 C7 C8 C9 . . . . 0.2(4) ?
C7 C8 C9 C9A . . . . 0.0(4) ?
C8 C9 C9A C5A . . . . -0.3(4) ?
C8 C9 C9A N1 . . . . -179.9(2) ?
C6 C5A C9A C9 . . . . 0.4(3) ?
C5 C5A C9A C9 . . . . -179.9(2) ?
C6 C5A C9A N1 . . . . 180.0(2) ?
C5 C5A C9A N1 . . . . -0.3(3) ?
O14 N1 C9A C9 . . . . -149.5(2) ?
C2 N1 C9A C9 . . . . 100.0(2) ?
O14 N1 C9A C5A . . . . 30.9(3) ?
C2 N1 C9A C5A . . . . -79.7(3) ?
C5 C4 O14 N1 . . . . 77.9(2) ?
C3 C4 O14 N1 . . . . -42.9(2) ?
C9A N1 O14 C4 . . . . -68.7(2) ?
C2 N1 O14 C4 . . . . 47.79(19) ?
N1 C2 C22 C23 . . . . -151.1(2) ?
C3 C2 C22 C23 . . . . -32.4(4) ?
N1 C2 C22 S21 . . . . 37.7(3) ?
C3 C2 C22 S21 . . . . 156.38(17) ?
C25 S21 C22 C23 . . . . -0.7(2) ?
C25 S21 C22 C2 . . . . 171.97(19) ?
C2 C22 C23 C24 . . . . -171.4(2) ?
S21 C22 C23 C24 . . . . 0.5(3) ?
C22 C23 C24 C25 . . . . 0.2(3) ?
C23 C24 C25 C26 . . . . -177.9(2) ?
C23 C24 C25 S21 . . . . -0.7(3) ?
C22 S21 C25 C24 . . . . 0.8(2) ?
C22 S21 C25 C26 . . . . 178.2(2) ?
